data_2238447
loop_
_publ_author_name
'Nimthong, Ruthairat'
'Chamchong, Siva'
'Pakawatchai, Chaveng'
'Mokhagul, Jedsada'
'Wattanakanjana, Yupa'

_publ_section_title
;
 Bis(2,4,6-triaminopyrimidin-1-ium) sulfate pentahydrate
;
_journal_issue 8
_journal_name_full 'Acta Crystallographica Section E'
_journal_page_first o1266
_journal_page_last o1267
_journal_paper_doi 10.1107/S1600536813019223
_journal_volume 69
_journal_year 2013
_chemical_formula_iupac '2C4 H8 N5 +, S O4 2-, 5H2 O'
_chemical_formula_moiety '2(C4 H8 N5 +), O4 S 2-, 5(H2 O)'
_chemical_formula_sum 'C8 H26 N10 O9 S'
_chemical_formula_weight 438.45
_chemical_name_systematic
;
Bis(2,4,6-triaminopyrimidin-1-ium) sulfate pentahydrate
;
_space_group_crystal_system triclinic
_space_group_IT_number 2
_space_group_name_Hall '-P 1'
_space_group_name_H-M_alt 'P -1'
_symmetry_space_group_name_Hall '-P 1'
_symmetry_space_group_name_H-M 'P -1'
_atom_sites_solution_hydrogens geom
_atom_sites_solution_primary direct
_atom_sites_solution_secondary difmap
_audit_creation_method SHELXL-2012
_cell_angle_alpha 100.843(2)
_cell_angle_beta 110.596(2)
_cell_angle_gamma 92.096(2)
_cell_formula_units_Z 4
_cell_length_a 10.6571(7)
_cell_length_b 13.2482(9)
_cell_length_c 15.0132(10)
_cell_measurement_reflns_used 1991
_cell_measurement_temperature 293(2)
_cell_measurement_theta_max 22.1166
_cell_measurement_theta_min 2.9283
_cell_volume 1936.6(2)
_computing_cell_refinement 'SAINT (Bruker, 2003)'
_computing_data_collection 'SMART (Bruker, 2003)'
_computing_data_reduction 'SAINT (Bruker, 2003)'
_computing_molecular_graphics 'Mercury (Macrae <i>et al.</i>, 2008)'
_computing_publication_material
;
SHELXL2013 (Sheldrick, 2008) and publCIF (Westrip, 2010)
;
_computing_structure_refinement
;
SHELXL2013 (Sheldrick, 2008) and SHELXLE (H\"ubschle <i>et al.</i>,
2011)
;
_computing_structure_solution 'SHELXS2013 (Sheldrick, 2008)'
_diffrn_ambient_temperature 293(2)
_diffrn_measured_fraction_theta_full 0.999
_diffrn_measured_fraction_theta_max 0.993
_diffrn_measurement_device_type 'Bruker APEX CCD'
_diffrn_measurement_method 'Phi and Omega scans'
_diffrn_radiation_type MoK\a
_diffrn_radiation_wavelength 0.71073
_diffrn_reflns_av_R_equivalents 0.0517
_diffrn_reflns_limit_h_max 14
_diffrn_reflns_limit_h_min -14
_diffrn_reflns_limit_k_max 17
_diffrn_reflns_limit_k_min -17
_diffrn_reflns_limit_l_max 18
_diffrn_reflns_limit_l_min -19
_diffrn_reflns_number 22960
_diffrn_reflns_theta_full 25.242
_diffrn_reflns_theta_max 28.066
_diffrn_reflns_theta_min 1.484
_exptl_absorpt_coefficient_mu 0.233
_exptl_absorpt_correction_T_max 1
_exptl_absorpt_correction_T_min 0.7623
_exptl_absorpt_correction_type multi-scan
_exptl_absorpt_process_details '(<i>SADABS</i>; Bruker, 2003)'
_exptl_crystal_colour yellow
_exptl_crystal_density_diffrn 1.504
_exptl_crystal_description block
_exptl_crystal_F_000 928
_exptl_crystal_size_max 0.218
_exptl_crystal_size_mid 0.105
_exptl_crystal_size_min 0.028
_refine_diff_density_max 0.367
_refine_diff_density_min -0.284
_refine_ls_extinction_method none
_refine_ls_goodness_of_fit_ref 1.075
_refine_ls_hydrogen_treatment mixed
_refine_ls_matrix_type full
_refine_ls_number_parameters 601
_refine_ls_number_reflns 9354
_refine_ls_number_restraints 40
_refine_ls_restrained_S_all 1.074
_refine_ls_R_factor_all 0.1300
_refine_ls_R_factor_gt 0.0772
_refine_ls_shift/su_max 0.000
_refine_ls_shift/su_mean 0.000
_refine_ls_structure_factor_coef Fsqd
_refine_ls_weighting_details
;
 w=1/[\s^2^(Fo^2^)+(0.0614P)^2^+0.4094P]
 where P=(Fo^2^+2Fc^2^)/3
;
_refine_ls_weighting_scheme calc
_refine_ls_wR_factor_gt 0.1478
_refine_ls_wR_factor_ref 0.1695
_reflns_number_gt 5782
_reflns_number_total 9354
_reflns_threshold_expression I>2\s(I)
_cod_data_source_file wm2755.cif
_cod_data_source_block I
_cod_database_code 2238447
_cod_database_fobs_code 2238447
_shelx_space_group_comment
;
The symmetry employed for this shelxl refinement is uniquely defined
by the following loop, which should always be used as a source of
symmetry information in preference to the above space-group names.
They are only intended as comments.
;
_shelxl_version_number .000002012

loop_
_space_group_symop_operation_xyz
'x, y, z'
'-x, -y, -z'

loop_
_atom_site_type_symbol
_atom_site_label
_atom_site_fract_x
_atom_site_fract_y
_atom_site_fract_z
_atom_site_U_iso_or_equiv
_atom_site_adp_type
_atom_site_calc_flag
_atom_site_occupancy
_atom_site_disorder_assembly
_atom_site_disorder_group
S S1 0.31694(8) 0.31861(6) 0.75524(5) 0.0316(2) Uani d 1 . .
O O1 0.3919(2) 0.3087(2) 0.85473(16) 0.0523(7) Uani d 1 . .
O O2 0.2346(2) 0.22044(18) 0.69832(18) 0.0550(7) Uani d 1 . .
C C2C 0.7573(3) 0.3707(2) 0.8800(2) 0.0293(7) Uani d 1 . .
O O3 0.2280(3) 0.39993(18) 0.75571(17) 0.0530(7) Uani d 1 . .
O O4 0.4109(2) 0.3429(2) 0.70841(16) 0.0488(6) Uani d 1 . .
C C4C 0.9531(3) 0.3724(2) 0.8494(2) 0.0315(7) Uani d 1 . .
S S2 0.7903(3) 0.1546(2) 0.2933(2) 0.0342(2) Uani d 0.927(3) A 1
O O5 0.8248(4) 0.2552(3) 0.2780(3) 0.0894(12) Uani d 0.927(3) A 1
O O6 0.7184(6) 0.1688(5) 0.3602(4) 0.0617(9) Uani d 0.927(3) A 1
O O7 0.9162(3) 0.1100(2) 0.33715(18) 0.0483(7) Uani d 0.927(3) A 1
O O8 0.7067(3) 0.0885(2) 0.20102(19) 0.0627(9) Uani d 0.927(3) A 1
S S2B 0.790(3) 0.150(2) 0.293(3) 0.0342(2) Uani d 0.073(3) A 2
O O5B 0.743(4) 0.205(3) 0.214(3) 0.0894(12) Uani d 0.073(3) A 2
O O6B 0.717(6) 0.177(6) 0.358(5) 0.0617(9) Uani d 0.073(3) A 2
O O7B 0.935(3) 0.181(3) 0.345(2) 0.0483(7) Uani d 0.073(3) A 2
O O8B 0.765(3) 0.040(2) 0.253(2) 0.0627(9) Uani d 0.073(3) A 2
N N3B 0.2310(2) 0.13336(18) 0.15229(17) 0.0290(6) Uani d 1 . .
C C2B 0.3628(3) 0.1343(2) 0.1830(2) 0.0280(6) Uani d 1 . .
C C2A 0.1864(3) 0.3781(2) 0.1557(2) 0.0306(7) Uani d 1 . .
N N3A 0.2487(2) 0.37711(19) 0.09404(17) 0.0327(6) Uani d 1 . .
C C2D 0.9274(3) 0.1235(2) 0.9110(2) 0.0324(7) Uani d 1 . .
N N4B 0.4275(3) 0.1298(2) 0.12153(19) 0.0406(7) Uani d 1 . .
H H4BA 0.3832 0.1262 0.0606 0.049 Uiso calc 1 . .
H H4BB 0.5138 0.1305 0.1426 0.049 Uiso calc 1 . .
C C4B 0.1731(3) 0.1369(2) 0.2198(2) 0.0290(7) Uani d 1 . .
N N4A 0.0528(3) 0.3711(2) 0.12353(19) 0.0405(7) Uani d 1 . .
H H4AA 0.0074 0.3660 0.0625 0.049 Uiso calc 1 . .
H H4AB 0.0116 0.3717 0.1636 0.049 Uiso calc 1 . .
N N3D 0.8648(3) 0.12722(19) 0.97309(18) 0.0344(6) Uani d 1 . .
N N3C 0.8900(2) 0.37463(18) 0.91433(17) 0.0308(6) Uani d 1 . .
C C4A 0.3854(3) 0.3852(2) 0.1309(2) 0.0335(7) Uani d 1 . .
N N5B 0.0394(3) 0.1343(2) 0.1869(2) 0.0426(7) Uani d 1 . .
H H5BA -0.0049 0.1305 0.1260 0.051 Uiso calc 1 . .
H H5BB -0.0026 0.1363 0.2266 0.051 Uiso calc 1 . .
C C5B 0.2473(3) 0.1422(2) 0.3185(2) 0.0324(7) Uani d 1 . .
H H5B 0.2047 0.1442 0.3632 0.039 Uiso calc 1 . .
N N5A 0.4473(3) 0.3823(2) 0.0675(2) 0.0488(8) Uani d 1 . .
H H5AA 0.4007 0.3755 0.0065 0.059 Uiso calc 1 . .
H H5AB 0.5339 0.3871 0.0875 0.059 Uiso calc 1 . .
C C4D 0.7289(3) 0.1243(2) 0.9359(2) 0.0334(7) Uani d 1 . .
N N4D 1.0610(3) 0.1265(2) 0.9424(2) 0.0458(7) Uani d 1 . .
H H4DA 1.1066 0.1308 1.0033 0.055 Uiso calc 1 . .
H H4DB 1.1018 0.1241 0.9019 0.055 Uiso calc 1 . .
N N4C 0.6882(3) 0.3737(2) 0.93852(19) 0.0380(6) Uani d 1 . .
H H4CA 0.7299 0.3783 0.9999 0.046 Uiso calc 1 . .
H H4CB 0.6017 0.3710 0.9150 0.046 Uiso calc 1 . .
C C5A 0.4596(3) 0.3952(2) 0.2307(2) 0.0353(7) Uani d 1 . .
H H5A 0.5533 0.4012 0.2544 0.042 Uiso calc 1 . .
N N1D 0.8612(3) 0.11725(18) 0.81367(18) 0.0328(6) Uani d 1 . .
H H1D 0.9064 0.1151 0.7760 0.036(9) Uiso calc 1 . .
N N1C 0.6842(3) 0.36454(18) 0.78397(18) 0.0328(6) Uani d 1 . .
H H1CB 0.5978 0.3625 0.7648 0.034(9) Uiso calc 1 . .
N N1B 0.4407(3) 0.14033(19) 0.27794(17) 0.0326(6) Uani d 1 . .
H H1B 0.5267 0.1416 0.2946 0.034(9) Uiso calc 1 . .
N N1A 0.2526(3) 0.38643(18) 0.25311(18) 0.0320(6) Uani d 1 . .
H H1A 0.2073 0.3857 0.2904 0.050(11) Uiso calc 1 . .
C C6A 0.3906(3) 0.3959(2) 0.2921(2) 0.0312(7) Uani d 1 . .
C C5D 0.6560(3) 0.1176(2) 0.8379(2) 0.0342(7) Uani d 1 . .
H H5D 0.5625 0.1154 0.8151 0.041 Uiso calc 1 . .
N N5D 0.6668(3) 0.1283(2) 1.0000(2) 0.0488(8) Uani d 1 . .
H H5DA 0.7134 0.1324 1.0606 0.059 Uiso calc 1 . .
H H5DB 0.5805 0.1267 0.9804 0.059 Uiso calc 1 . .
N N5C 1.0869(3) 0.3771(2) 0.8860(2) 0.0480(8) Uani d 1 . .
H H5CA 1.1284 0.3813 0.9473 0.058 Uiso calc 1 . .
H H5CB 1.1319 0.3760 0.8483 0.058 Uiso calc 1 . .
N N6A 0.4492(3) 0.4047(2) 0.38832(18) 0.0436(7) Uani d 1 . .
H H6AA 0.5357 0.4104 0.4151 0.052 Uiso calc 1 . .
H H6AB 0.4004 0.4047 0.4234 0.052 Uiso calc 1 . .
O O9 0.0270(3) 0.0924(2) 0.7016(2) 0.0576(7) Uani d 1 . .
C C6C 0.7456(3) 0.3616(2) 0.7173(2) 0.0314(7) Uani d 1 . .
C C5C 0.8827(3) 0.3658(2) 0.7500(2) 0.0341(7) Uani d 1 . .
H H5C 0.9284 0.3642 0.7073 0.041 Uiso calc 1 . .
H H9C 0.048(4) 0.0364(17) 0.687(3) 0.051 Uiso d 1 . .
C C6D 0.7236(3) 0.1144(2) 0.7752(2) 0.0306(7) Uani d 1 . .
N N6D 0.6658(3) 0.10910(19) 0.68015(18) 0.0393(7) Uani d 1 . .
H H6DA 0.5797 0.1075 0.6538 0.047 Uiso calc 1 . .
H H6DB 0.7146 0.1073 0.6449 0.047 Uiso calc 1 . .
N N6C 0.6642(3) 0.3551(2) 0.62472(19) 0.0445(7) Uani d 1 . .
H H6CA 0.6977 0.3533 0.5801 0.053 Uiso calc 1 . .
H H6CB 0.5783 0.3528 0.6099 0.053 Uiso calc 1 . .
C C6B 0.3847(3) 0.1444(2) 0.3472(2) 0.0292(7) Uani d 1 . .
N N6B 0.4690(3) 0.1497(2) 0.43876(19) 0.0444(7) Uani d 1 . .
H H6BA 0.5544 0.1503 0.4516 0.053 Uiso calc 1 . .
H H6BB 0.4379 0.1524 0.4847 0.053 Uiso calc 1 . .
H H9D 0.087(3) 0.135(2) 0.703(3) 0.067 Uiso d 1 . .
O O10 0.3179(3) 0.3727(4) 0.5185(2) 0.0917(11) Uani d 1 . .
H H10C 0.340(6) 0.359(5) 0.573(2) 0.138 Uiso d 1 . .
H H10D 0.241(3) 0.345(4) 0.495(4) 0.138 Uiso d 1 . .
O O11 0.0766(4) 0.4674(3) 0.5928(2) 0.0791(9) Uani d 1 . .
H H11C 0.023(5) 0.411(3) 0.568(4) 0.119 Uiso d 1 . .
H H11D 0.130(5) 0.445(4) 0.641(3) 0.119 Uiso d 1 . .
O O12 0.7554(3) 0.3892(2) 0.14932(19) 0.0575(7) Uani d 1 . .
H H12A 0.769(5) 0.346(3) 0.183(3) 0.086 Uiso d 1 . .
H H12B 0.773(5) 0.447(2) 0.185(3) 0.086 Uiso d 1 . .
O O13 0.7446(3) 0.3873(2) 0.4608(2) 0.0624(8) Uani d 1 . .
H H13C 0.750(5) 0.329(2) 0.434(3) 0.094 Uiso d 1 . .
H H13D 0.795(4) 0.426(3) 0.450(4) 0.094 Uiso d 1 . .
O O14 0.0675(3) 0.3836(2) 0.3461(2) 0.0635(8) Uani d 1 . .
H H14C 0.016(4) 0.332(2) 0.333(4) 0.095 Uiso d 1 . .
H H14D 0.032(5) 0.430(3) 0.369(3) 0.095 Uiso d 1 . .
O O15 0.7919(3) 0.0860(3) 0.5281(2) 0.0716(9) Uani d 1 . .
H H15C 0.871(3) 0.087(4) 0.567(3) 0.107 Uiso d 1 . .
H H15D 0.792(5) 0.115(4) 0.484(3) 0.107 Uiso d 1 . .
O O16 0.3718(3) 0.1016(2) 0.5870(2) 0.0604(7) Uani d 1 . .
H H16C 0.327(4) 0.047(2) 0.560(3) 0.091 Uiso d 1 . .
H H16D 0.338(4) 0.136(3) 0.621(3) 0.091 Uiso d 1 . .
O O17 0.3458(3) 0.1177(2) 0.90904(19) 0.0591(7) Uani d 1 . .
H H17A 0.355(5) 0.164(3) 0.882(3) 0.089 Uiso d 1 . .
H H17B 0.314(4) 0.064(2) 0.870(3) 0.089 Uiso d 1 . .
O O18 1.086(4) 0.250(3) 0.5021(19) 0.078(8) Uani d 0.36(7) B 1
H H18C 1.057(17) 0.192(7) 0.464(11) 0.117 Uiso d 0.36(7) B 1
H H18D 1.138(15) 0.220(10) 0.542(2) 0.117 Uiso d 0.36(7) B 1
O O18B 1.031(4) 0.2505(15) 0.5241(19) 0.117(8) Uani d 0.64(7) B 2
H H18E 1.001(13) 0.198(7) 0.478(7) 0.175 Uiso d 0.64(7) B 2
H H18F 1.096(10) 0.227(8) 0.561(3) 0.175 Uiso d 0.64(7) B 2

loop_
_atom_site_aniso_label
_atom_site_aniso_U_11
_atom_site_aniso_U_22
_atom_site_aniso_U_33
_atom_site_aniso_U_12
_atom_site_aniso_U_13
_atom_site_aniso_U_23
S1 0.0261(4) 0.0418(4) 0.0255(4) 0.0006(3) 0.0080(3) 0.0074(3)
O1 0.0445(15) 0.0786(18) 0.0312(13) 0.0040(13) 0.0073(11) 0.0193(12)
O2 0.0492(16) 0.0530(15) 0.0542(16) -0.0132(12) 0.0171(13) -0.0020(12)
C2C 0.0329(17) 0.0253(15) 0.0291(16) 0.0034(13) 0.0099(14) 0.0072(12)
O3 0.0605(17) 0.0584(16) 0.0480(15) 0.0228(13) 0.0249(13) 0.0176(12)
O4 0.0277(13) 0.0814(17) 0.0383(14) -0.0022(12) 0.0110(11) 0.0190(12)
C4C 0.0313(17) 0.0338(16) 0.0319(17) 0.0028(13) 0.0128(14) 0.0109(13)
S2 0.0249(4) 0.0470(5) 0.0300(4) 0.0049(4) 0.0083(3) 0.0099(4)
O5 0.066(2) 0.076(2) 0.121(3) -0.0015(18) 0.010(2) 0.058(2)
O6 0.0360(14) 0.112(3) 0.0366(14) 0.0129(15) 0.0156(12) 0.0096(15)
O7 0.0368(15) 0.0607(19) 0.0434(15) 0.0175(14) 0.0090(12) 0.0106(14)
O8 0.0495(18) 0.083(2) 0.0342(16) 0.0150(16) -0.0005(14) -0.0084(14)
S2B 0.0249(4) 0.0470(5) 0.0300(4) 0.0049(4) 0.0083(3) 0.0099(4)
O5B 0.066(2) 0.076(2) 0.121(3) -0.0015(18) 0.010(2) 0.058(2)
O6B 0.0360(14) 0.112(3) 0.0366(14) 0.0129(15) 0.0156(12) 0.0096(15)
O7B 0.0368(15) 0.0607(19) 0.0434(15) 0.0175(14) 0.0090(12) 0.0106(14)
O8B 0.0495(18) 0.083(2) 0.0342(16) 0.0150(16) -0.0005(14) -0.0084(14)
N3B 0.0254(14) 0.0342(14) 0.0264(13) 0.0032(11) 0.0085(11) 0.0059(11)
C2B 0.0278(16) 0.0286(15) 0.0258(15) 0.0013(12) 0.0086(13) 0.0047(12)
C2A 0.0333(18) 0.0265(15) 0.0300(17) 0.0010(13) 0.0092(14) 0.0065(12)
N3A 0.0299(15) 0.0394(15) 0.0262(14) 0.0021(12) 0.0066(12) 0.0081(11)
C2D 0.0339(18) 0.0295(16) 0.0289(17) 0.0006(13) 0.0062(14) 0.0055(13)
N4B 0.0296(15) 0.0653(19) 0.0290(14) 0.0063(13) 0.0115(12) 0.0132(13)
C4B 0.0270(16) 0.0278(15) 0.0323(17) 0.0035(12) 0.0107(14) 0.0064(13)
N4A 0.0290(15) 0.0587(18) 0.0313(15) 0.0011(13) 0.0086(12) 0.0092(13)
N3D 0.0366(15) 0.0377(14) 0.0267(14) 0.0009(12) 0.0089(12) 0.0078(11)
N3C 0.0268(14) 0.0371(14) 0.0276(13) 0.0025(11) 0.0079(11) 0.0088(11)
C4A 0.0328(18) 0.0368(17) 0.0315(17) 0.0076(14) 0.0117(15) 0.0082(14)
N5B 0.0251(15) 0.0682(19) 0.0378(16) 0.0084(13) 0.0135(13) 0.0151(14)
C5B 0.0281(17) 0.0400(17) 0.0302(17) 0.0011(14) 0.0130(14) 0.0063(13)
N5A 0.0343(16) 0.083(2) 0.0296(15) 0.0075(15) 0.0110(13) 0.0155(15)
C4D 0.0343(18) 0.0340(17) 0.0318(17) 0.0015(14) 0.0111(15) 0.0095(13)
N4D 0.0305(16) 0.072(2) 0.0323(15) 0.0026(14) 0.0081(13) 0.0125(14)
N4C 0.0272(14) 0.0567(17) 0.0313(15) 0.0043(13) 0.0108(12) 0.0120(13)
C5A 0.0278(17) 0.0456(19) 0.0311(17) 0.0024(14) 0.0081(14) 0.0103(14)
N1D 0.0328(15) 0.0397(15) 0.0274(14) 0.0041(12) 0.0126(12) 0.0077(11)
N1C 0.0250(15) 0.0385(15) 0.0326(15) 0.0026(11) 0.0068(12) 0.0097(11)
N1B 0.0224(14) 0.0432(15) 0.0297(14) 0.0029(11) 0.0078(11) 0.0055(11)
N1A 0.0342(15) 0.0360(14) 0.0265(13) 0.0005(11) 0.0123(12) 0.0069(11)
C6A 0.0349(18) 0.0291(16) 0.0254(16) 0.0030(13) 0.0070(14) 0.0043(12)
C5D 0.0318(17) 0.0385(17) 0.0312(17) 0.0036(14) 0.0084(14) 0.0108(14)
N5D 0.0394(17) 0.078(2) 0.0328(16) 0.0070(16) 0.0145(14) 0.0170(15)
N5C 0.0271(15) 0.087(2) 0.0361(16) 0.0097(15) 0.0136(13) 0.0226(15)
N6A 0.0393(16) 0.0636(19) 0.0244(14) 0.0059(14) 0.0079(13) 0.0080(13)
O9 0.0556(18) 0.0478(16) 0.082(2) 0.0062(14) 0.0410(16) 0.0139(16)
C6C 0.0383(19) 0.0264(15) 0.0272(16) 0.0030(14) 0.0093(14) 0.0054(12)
C5C 0.0335(18) 0.0437(18) 0.0284(17) 0.0058(14) 0.0140(14) 0.0104(14)
C6D 0.0349(18) 0.0231(15) 0.0301(16) 0.0026(13) 0.0078(14) 0.0054(12)
N6D 0.0400(16) 0.0504(17) 0.0263(14) 0.0070(13) 0.0088(13) 0.0113(12)
N6C 0.0390(17) 0.0605(18) 0.0306(15) 0.0060(14) 0.0082(13) 0.0107(13)
C6B 0.0315(17) 0.0306(16) 0.0239(15) 0.0032(13) 0.0081(13) 0.0058(12)
N6B 0.0312(15) 0.072(2) 0.0280(15) 0.0078(14) 0.0077(13) 0.0110(14)
O10 0.063(2) 0.162(3) 0.057(2) -0.007(2) 0.0246(18) 0.038(2)
O11 0.086(3) 0.085(2) 0.058(2) 0.0325(19) 0.0139(18) 0.0153(18)
O12 0.0738(19) 0.0545(17) 0.0404(16) 0.0049(16) 0.0163(15) 0.0102(12)
O13 0.065(2) 0.0629(19) 0.0613(19) 0.0083(16) 0.0290(16) 0.0058(15)
O14 0.0565(19) 0.0651(19) 0.081(2) 0.0056(15) 0.0421(17) 0.0123(17)
O15 0.0555(18) 0.104(2) 0.060(2) -0.0010(18) 0.0215(16) 0.0299(18)
O16 0.0509(18) 0.0678(19) 0.0597(19) 0.0098(14) 0.0239(15) -0.0009(15)
O17 0.085(2) 0.0526(17) 0.0372(15) -0.0002(16) 0.0191(15) 0.0127(12)
O18 0.077(13) 0.081(10) 0.052(9) -0.021(8) -0.009(8) 0.025(7)
O18B 0.117(14) 0.095(6) 0.077(8) 0.010(8) -0.028(9) -0.002(5)

loop_
_atom_type_symbol
_atom_type_description
_atom_type_scat_dispersion_real
_atom_type_scat_dispersion_imag
_atom_type_scat_source
C C 0.0033 0.0016 'International Tables Vol C Tables 4.2.6.8 and 6.1.1.4'
H H 0.0000 0.0000 'International Tables Vol C Tables 4.2.6.8 and 6.1.1.4'
N N 0.0061 0.0033 'International Tables Vol C Tables 4.2.6.8 and 6.1.1.4'
S S 0.1246 0.1234 'International Tables Vol C Tables 4.2.6.8 and 6.1.1.4'
O O 0.0106 0.0060 'International Tables Vol C Tables 4.2.6.8 and 6.1.1.4'

loop_
_geom_angle_atom_site_label_1
_geom_angle_atom_site_label_2
_geom_angle_atom_site_label_3
_geom_angle
O1 S1 O3 110.02(14)
O1 S1 O4 110.02(14)
O3 S1 O4 109.89(15)
O1 S1 O2 109.83(15)
O3 S1 O2 108.84(15)
O4 S1 O2 108.21(14)
N3C C2C N4C 121.1(3)
N3C C2C N1C 122.5(3)
N4C C2C N1C 116.4(3)
N5C C4C N3C 116.1(3)
N5C C4C C5C 121.3(3)
N3C C4C C5C 122.6(3)
O8 S2 O5 109.5(3)
O8 S2 O6 110.5(3)
O5 S2 O6 108.3(3)
O8 S2 O7 110.7(2)
O5 S2 O7 108.3(2)
O6 S2 O7 109.5(3)
O8B S2B O5B 109(2)
O8B S2B O6B 110(3)
O5B S2B O6B 109(3)
O8B S2B O7B 110(2)
O5B S2B O7B 108(2)
O6B S2B O7B 110(3)
C2B N3B C4B 117.1(3)
N3B C2B N4B 121.0(3)
N3B C2B N1B 122.8(3)
N4B C2B N1B 116.2(3)
N3A C2A N4A 119.7(3)
N3A C2A N1A 123.1(3)
N4A C2A N1A 117.2(3)
C2A N3A C4A 117.3(3)
N3D C2D N4D 120.0(3)
N3D C2D N1D 122.9(3)
N4D C2D N1D 117.0(3)
C2B N4B H4BA 120.0
C2B N4B H4BB 120.0
H4BA N4B H4BB 120.0
N5B C4B N3B 116.1(3)
N5B C4B C5B 121.0(3)
N3B C4B C5B 122.9(3)
C2A N4A H4AA 120.0
C2A N4A H4AB 120.0
H4AA N4A H4AB 120.0
C2D N3D C4D 116.7(3)
C2C N3C C4C 117.3(3)
N5A C4A N3A 116.7(3)
N5A C4A C5A 120.9(3)
N3A C4A C5A 122.3(3)
C4B N5B H5BA 120.0
C4B N5B H5BB 120.0
H5BA N5B H5BB 120.0
C6B C5B C4B 117.9(3)
C6B C5B H5B 121.1
C4B C5B H5B 121.1
C4A N5A H5AA 120.0
C4A N5A H5AB 120.0
H5AA N5A H5AB 120.0
N5D C4D N3D 115.9(3)
N5D C4D C5D 121.0(3)
N3D C4D C5D 123.1(3)
C2D N4D H4DA 120.0
C2D N4D H4DB 120.0
H4DA N4D H4DB 120.0
C2C N4C H4CA 120.0
C2C N4C H4CB 120.0
H4CA N4C H4CB 120.0
C6A C5A C4A 118.4(3)
C6A C5A H5A 120.8
C4A C5A H5A 120.8
C2D N1D C6D 120.9(3)
C2D N1D H1D 119.6
C6D N1D H1D 119.6
C2C N1C C6C 121.2(3)
C2C N1C H1CB 119.4
C6C N1C H1CB 119.4
C2B N1B C6B 121.1(3)
C2B N1B H1B 119.4
C6B N1B H1B 119.4
C2A N1A C6A 120.7(3)
C2A N1A H1A 119.7
C6A N1A H1A 119.7
N6A C6A C5A 124.1(3)
N6A C6A N1A 117.6(3)
C5A C6A N1A 118.3(3)
C6D C5D C4D 119.0(3)
C6D C5D H5D 120.5
C4D C5D H5D 120.5
C4D N5D H5DA 120.0
C4D N5D H5DB 120.0
H5DA N5D H5DB 120.0
C4C N5C H5CA 120.0
C4C N5C H5CB 120.0
H5CA N5C H5CB 120.0
C6A N6A H6AA 120.0
C6A N6A H6AB 120.0
H6AA N6A H6AB 120.0
H9C O9 H9D 107(4)
N6C C6C C5C 125.6(3)
N6C C6C N1C 116.4(3)
C5C C6C N1C 118.0(3)
C6C C5C C4C 118.4(3)
C6C C5C H5C 120.8
C4C C5C H5C 120.8
N6D C6D C5D 124.9(3)
N6D C6D N1D 117.7(3)
C5D C6D N1D 117.4(3)
C6D N6D H6DA 120.0
C6D N6D H6DB 120.0
H6DA N6D H6DB 120.0
C6C N6C H6CA 120.0
C6C N6C H6CB 120.0
H6CA N6C H6CB 120.0
N6B C6B N1B 117.0(3)
N6B C6B C5B 124.8(3)
N1B C6B C5B 118.2(3)
C6B N6B H6BA 120.0
C6B N6B H6BB 120.0
H6BA N6B H6BB 120.0
H10C O10 H10D 99(6)
H11C O11 H11D 96(5)
H12A O12 H12B 109(4)
H13C O13 H13D 106(5)
H14C O14 H14D 105(5)
H15C O15 H15D 110(5)
H16C O16 H16D 110(5)
H17A O17 H17B 110(5)
H18C O18 H18D 88(10)
H18E O18B H18F 99(10)

loop_
_geom_bond_atom_site_label_1
_geom_bond_atom_site_label_2
_geom_bond_distance
S1 O1 1.459(2)
S1 O3 1.461(2)
S1 O4 1.469(2)
S1 O2 1.471(2)
C2C N3C 1.319(4)
C2C N4C 1.327(4)
C2C N1C 1.362(4)
C4C N5C 1.330(4)
C4C N3C 1.361(4)
C4C C5C 1.399(4)
S2 O8 1.449(4)
S2 O5 1.450(4)
S2 O6 1.453(3)
S2 O7 1.471(3)
S2B O8B 1.447(18)
S2B O5B 1.449(19)
S2B O6B 1.452(18)
S2B O7B 1.469(18)
N3B C2B 1.315(4)
N3B C4B 1.354(4)
C2B N4B 1.326(4)
C2B N1B 1.360(4)
C2A N3A 1.314(4)
C2A N4A 1.326(4)
C2A N1A 1.362(4)
N3A C4A 1.356(4)
C2D N3D 1.319(4)
C2D N4D 1.329(4)
C2D N1D 1.366(4)
N4B H4BA 0.8600
N4B H4BB 0.8600
C4B N5B 1.330(4)
C4B C5B 1.400(4)
N4A H4AA 0.8600
N4A H4AB 0.8600
N3D C4D 1.353(4)
C4A N5A 1.332(4)
C4A C5A 1.404(4)
N5B H5BA 0.8600
N5B H5BB 0.8600
C5B C6B 1.371(4)
C5B H5B 0.9300
N5A H5AA 0.8600
N5A H5AB 0.8600
C4D N5D 1.341(4)
C4D C5D 1.384(4)
N4D H4DA 0.8600
N4D H4DB 0.8600
N4C H4CA 0.8600
N4C H4CB 0.8600
C5A C6A 1.366(4)
C5A H5A 0.9300
N1D C6D 1.371(4)
N1D H1D 0.8600
N1C C6C 1.372(4)
N1C H1CB 0.8600
N1B C6B 1.363(4)
N1B H1B 0.8600
N1A C6A 1.368(4)
N1A H1A 0.8600
C6A N6A 1.337(4)
C5D C6D 1.368(4)
C5D H5D 0.9300
N5D H5DA 0.8600
N5D H5DB 0.8600
N5C H5CA 0.8600
N5C H5CB 0.8600
N6A H6AA 0.8600
N6A H6AB 0.8600
O9 H9C 0.797(18)
O9 H9D 0.829(19)
C6C N6C 1.339(4)
C6C C5C 1.364(4)
C5C H5C 0.9300
C6D N6D 1.327(4)
N6D H6DA 0.8600
N6D H6DB 0.8600
N6C H6CA 0.8600
N6C H6CB 0.8600
C6B N6B 1.339(4)
N6B H6BA 0.8600
N6B H6BB 0.8600
O10 H10C 0.826(19)
O10 H10D 0.81(2)
O11 H11C 0.856(19)
O11 H11D 0.854(19)
O12 H12A 0.821(19)
O12 H12B 0.819(19)
O13 H13C 0.821(19)
O13 H13D 0.808(19)
O14 H14C 0.807(19)
O14 H14D 0.813(19)
O15 H15C 0.836(19)
O15 H15D 0.830(19)
O16 H16C 0.808(19)
O16 H16D 0.816(19)
O17 H17A 0.820(19)
O17 H17B 0.807(19)
O18 H18C 0.84(2)
O18 H18D 0.84(2)
O18B H18E 0.84(2)
O18B H18F 0.83(2)

loop_
_geom_hbond_atom_site_label_D
_geom_hbond_atom_site_label_H
_geom_hbond_atom_site_label_A
_geom_hbond_site_symmetry_A
_geom_hbond_distance_DH
_geom_hbond_distance_HA
_geom_hbond_distance_DA
_geom_hbond_angle_DHA
N4B H4BA O17 1_554 0.86 2.15 2.967(4) 159.1
N4B H4BB O8 . 0.86 2.07 2.905(4) 162.4
N4B H4BB O5B . 0.86 2.38 3.19(4) 156.7
N4A H4AA N3C 1_454 0.86 2.16 3.017(4) 172.4
N4A H4AB O14 . 0.86 2.56 3.262(4) 139.1
N5B H5BA N3D 1_454 0.86 2.22 3.074(4) 174.4
N5B H5BB O7 1_455 0.86 2.20 3.040(4) 166.3
N5B H5BB O7B 1_455 0.86 2.10 2.93(3) 162.9
N5A H5AA O1 1_554 0.86 2.25 2.993(3) 144.6
N5A H5AB O12 . 0.86 2.21 3.066(4) 174.1
N4D H4DA N3B 1_656 0.86 2.16 3.013(4) 175.5
N4D H4DB O17 1_655 0.86 2.57 3.248(4) 136.5
N4C H4CA O12 1_556 0.86 2.14 2.953(4) 158.0
N4C H4CB O1 . 0.86 2.16 2.983(3) 160.2
N1D H1D O9 1_655 0.86 1.97 2.826(4) 170.1
N1C H1CB O4 . 0.86 1.86 2.709(3) 171.7
N1B H1B O6 . 0.86 1.92 2.757(6) 165.5
N1B H1B O6B . 0.86 1.91 2.75(7) 164.0
N1A H1A O14 . 0.86 1.95 2.793(4) 166.1
N5D H5DA O8 1_556 0.86 2.31 3.046(4) 143.3
N5D H5DA O5B 1_556 0.86 2.23 2.99(5) 146.5
N5D H5DB O17 . 0.86 2.34 3.193(4) 173.4
N5C H5CA N3A 1_656 0.86 2.14 2.990(4) 172.2
N5C H5CB O3 1_655 0.86 2.06 2.905(3) 169.4
N6A H6AA O13 . 0.86 2.14 2.981(4) 166.0
N6A H6AB O10 . 0.86 2.02 2.855(4) 163.7
O9 H9C O7 2_656 0.797(18) 1.982(19) 2.770(4) 171(4)
O9 H9C O8B 2_656 0.797(18) 2.24(5) 2.84(3) 133(3)
N6D H6DA O16 . 0.86 2.08 2.937(4) 178.6
N6D H6DB O15 . 0.86 2.16 3.005(4) 166.1
N6C H6CA O13 . 0.86 2.14 2.970(4) 162.3
N6B H6BA O6 . 0.86 2.60 3.284(5) 136.7
N6B H6BA O6B . 0.86 2.64 3.31(4) 135.4
N6B H6BA O15 . 0.86 2.63 3.427(4) 153.9
N6B H6BB O16 . 0.86 2.10 2.923(4) 159.0
O9 H9D O2 . 0.829(19) 1.934(19) 2.759(4) 173(4)
O10 H10C O4 . 0.826(19) 1.96(2) 2.780(4) 172(6)
O10 H10D O14 . 0.81(2) 2.51(6) 3.026(5) 123(6)
O10 H10D O18 1_455 0.81(2) 2.09(5) 2.82(3) 151(6)
O11 H11C O18 1_455 0.856(19) 2.40(7) 2.97(4) 124(5)
O11 H11C O18B 1_455 0.856(19) 2.12(4) 2.826(18) 139(5)
O11 H11D O3 . 0.854(19) 1.90(2) 2.745(4) 171(5)
O12 H12A O5 . 0.821(19) 1.98(2) 2.795(4) 172(5)
O12 H12A O5B . 0.821(19) 2.05(4) 2.81(3) 156(5)
O12 H12B O3 2_666 0.819(19) 2.06(2) 2.856(4) 165(5)
O13 H13C O6 . 0.821(19) 2.15(2) 2.956(6) 167(5)
O13 H13C O6B . 0.821(19) 2.06(7) 2.87(6) 167(5)
O13 H13D O11 2_666 0.808(19) 2.26(2) 3.063(5) 175(5)
O14 H14C O5 1_455 0.807(19) 2.06(3) 2.792(4) 152(5)
O14 H14C O7B 1_455 0.807(19) 2.21(4) 2.98(4) 159(5)
O14 H14D O11 2_566 0.813(19) 1.95(2) 2.761(4) 172(5)
O15 H15C O9 1_655 0.836(19) 2.10(3) 2.894(4) 158(5)
O15 H15D O6 . 0.830(19) 2.02(3) 2.808(7) 158(5)
O15 H15D O6B . 0.830(19) 2.11(8) 2.90(8) 159(5)
O16 H16C O15 2_656 0.808(19) 2.05(2) 2.855(5) 171(5)
O16 H16D O2 . 0.816(19) 2.07(2) 2.882(4) 175(5)
O17 H17A O1 . 0.820(19) 2.09(2) 2.878(4) 162(4)
O17 H17B O8 2_656 0.807(19) 2.07(2) 2.837(4) 160(5)
O17 H17B O8B 2_656 0.807(19) 1.96(4) 2.74(3) 163(5)
O18 H18C O7 . 0.84(2) 2.04(11) 2.78(2) 147(18)
O18 H18D O2 1_655 0.84(2) 2.21(2) 2.92(2) 143(5)
O18B H18E O7B . 0.84(2) 1.83(11) 2.49(4) 134(13)
O18B H18F O2 1_655 0.83(2) 2.10(2) 2.857(14) 152(6)

loop_
_geom_torsion_atom_site_label_1
_geom_torsion_atom_site_label_2
_geom_torsion_atom_site_label_3
_geom_torsion_atom_site_label_4
_geom_torsion
C4B N3B C2B N4B 179.2(3)
C4B N3B C2B N1B -1.1(4)
N4A C2A N3A C4A 179.5(3)
N1A C2A N3A C4A -0.2(4)
C2B N3B C4B N5B -179.0(3)
C2B N3B C4B C5B 0.5(4)
N4D C2D N3D C4D 179.8(3)
N1D C2D N3D C4D 0.1(4)
N4C C2C N3C C4C -179.2(3)
N1C C2C N3C C4C 0.1(4)
N5C C4C N3C C2C 179.6(3)
C5C C4C N3C C2C -0.3(4)
C2A N3A C4A N5A 178.8(3)
C2A N3A C4A C5A -0.5(4)
N5B C4B C5B C6B 179.8(3)
N3B C4B C5B C6B 0.3(4)
C2D N3D C4D N5D -179.9(3)
C2D N3D C4D C5D 0.1(4)
N5A C4A C5A C6A -178.8(3)
N3A C4A C5A C6A 0.5(5)
N3D C2D N1D C6D 0.0(4)
N4D C2D N1D C6D -179.7(3)
N3C C2C N1C C6C 0.3(4)
N4C C2C N1C C6C 179.6(3)
N3B C2B N1B C6B 0.9(4)
N4B C2B N1B C6B -179.4(3)
N3A C2A N1A C6A 1.0(4)
N4A C2A N1A C6A -178.8(3)
C4A C5A C6A N6A 179.8(3)
C4A C5A C6A N1A 0.3(4)
C2A N1A C6A N6A 179.4(3)
C2A N1A C6A C5A -1.0(4)
N5D C4D C5D C6D 179.6(3)
N3D C4D C5D C6D -0.4(5)
C2C N1C C6C N6C 179.8(3)
C2C N1C C6C C5C -0.5(4)
N6C C6C C5C C4C 180.0(3)
N1C C6C C5C C4C 0.2(4)
N5C C4C C5C C6C -179.8(3)
N3C C4C C5C C6C 0.2(5)
C4D C5D C6D N6D -179.3(3)
C4D C5D C6D N1D 0.4(4)
C2D N1D C6D N6D 179.5(3)
C2D N1D C6D C5D -0.2(4)
C2B N1B C6B N6B 179.6(3)
C2B N1B C6B C5B 0.0(4)
C4B C5B C6B N6B 179.8(3)
C4B C5B C6B N1B -0.6(4)
